data_8106679
loop_
_publ_author_name
'Liu, Chao'

_publ_section_title
;
 Crystal structure of bis(\m 2-2-chlorobenzoato-\k3
 O,O&#x2032;:O&#x2032;)-(2-chlorobenzoato-\kO)-(2-chlorobenzoato-\kO,O&#x2032;)-bis(1,10-phenanthroline-\k2
 N,N&#x2032;)-dicadmium(II) monohydrate, C52H36Cd2Cl4N4O10
;
_journal_issue 5
_journal_name_full 'Zeitschrift f\"ur Kristallographie - New Crystal Structures'
_journal_page_first 787
_journal_page_last 789
_journal_paper_doi 10.1515/ncrs-2017-0040
_journal_volume 232
_journal_year 2017
_chemical_formula_sum 'C52 H36 Cd2 Cl4 N4 O10'
_chemical_formula_weight 1243.45
_space_group_IT_number 2
_space_group_name_Hall '-P 1'
_space_group_name_H-M_alt 'P -1'
_symmetry_cell_setting triclinic
_symmetry_space_group_name_Hall '-P 1'
_symmetry_space_group_name_H-M 'P -1'
_atom_sites_solution_hydrogens geom
_atom_sites_solution_primary direct
_atom_sites_solution_secondary difmap
_cell_angle_alpha 79.3270(10)
_cell_angle_beta 74.5430(10)
_cell_angle_gamma 70.7030(10)
_cell_formula_units_Z 2
_cell_length_a 11.3651(8)
_cell_length_b 12.9707(10)
_cell_length_c 18.7281(14)
_cell_measurement_reflns_used 5850
_cell_measurement_temperature 293(2)
_cell_measurement_theta_max 25.30
_cell_measurement_theta_min 2.46
_cell_volume 2497.1(3)
_computing_cell_refinement APEX2-2005
_computing_data_collection APEX2-2005
_computing_data_reduction 'SAINT-2005 '
_computing_molecular_graphics 'SHELXTL-2008 [15]'
_computing_publication_material 'SHELXTL-2008 [15]'
_computing_structure_refinement 'SHELXTL-2008 [15]'
_computing_structure_solution 'SHELXTL-2008 [15]'
_diffrn_ambient_temperature 293(2)
_diffrn_measured_fraction_theta_full 0.991
_diffrn_measured_fraction_theta_max 0.991
_diffrn_measurement_device_type 'CCD area detector'
_diffrn_measurement_method 'phi and omega scans'
_diffrn_radiation_monochromator graphite
_diffrn_radiation_source 'fine-focus sealed tube'
_diffrn_radiation_type MoK\a
_diffrn_radiation_wavelength 0.71073
_diffrn_reflns_av_R_equivalents 0.0497
_diffrn_reflns_av_sigmaI/netI 0.0528
_diffrn_reflns_limit_h_max 13
_diffrn_reflns_limit_h_min -13
_diffrn_reflns_limit_k_max 15
_diffrn_reflns_limit_k_min -15
_diffrn_reflns_limit_l_max 22
_diffrn_reflns_limit_l_min -13
_diffrn_reflns_number 13176
_diffrn_reflns_theta_full 25.05
_diffrn_reflns_theta_max 25.05
_diffrn_reflns_theta_min 1.92
_exptl_absorpt_coefficient_mu 1.129
_exptl_absorpt_correction_T_max 0.8226
_exptl_absorpt_correction_T_min 0.7655
_exptl_absorpt_correction_type multi-scan
_exptl_absorpt_process_details 'SADABS (Bruker, 2005)'
_exptl_crystal_colour Colorless
_exptl_crystal_density_diffrn 1.654
_exptl_crystal_density_method 'not measured'
_exptl_crystal_description Block
_exptl_crystal_F_000 1240
_exptl_crystal_size_max 0.25
_exptl_crystal_size_mid 0.20
_exptl_crystal_size_min 0.18
_refine_diff_density_max 0.629
_refine_diff_density_min -1.182
_refine_diff_density_rms 0.065
_refine_ls_extinction_method none
_refine_ls_goodness_of_fit_ref 1.064
_refine_ls_hydrogen_treatment constr
_refine_ls_matrix_type full
_refine_ls_number_parameters 782
_refine_ls_number_reflns 8786
_refine_ls_number_restraints 0
_refine_ls_restrained_S_all 1.039
_refine_ls_R_factor_all 0.0523
_refine_ls_R_factor_gt 0.0393
_refine_ls_shift/su_max 0.001
_refine_ls_shift/su_mean 0.000
_refine_ls_structure_factor_coef Fsqd
_refine_ls_weighting_details 'calc w=1/[\s^2^(Fo^2^)+(0.0300P)^2^+1.2000P] where P=(Fo^2^+2Fc^2^)/3'
_refine_ls_weighting_scheme calc
_refine_ls_wR_factor_gt 0.0875
_refine_ls_wR_factor_ref 0.0933
_reflns_number_gt 6947
_reflns_number_total 8786
_reflns_threshold_expression >2sigma(I)
_cod_data_source_file suppl_ncrs-2017-0040_suppl.cif
_cod_data_source_block 1
_cod_original_sg_symbol_Hall '-P 1 '
_cod_database_code 8106679

loop_
_symmetry_equiv_pos_as_xyz
'x, y, z'
'-x, -y, -z'

loop_
_atom_site_label
_atom_site_type_symbol
_atom_site_fract_x
_atom_site_fract_y
_atom_site_fract_z
_atom_site_U_iso_or_equiv
_atom_site_adp_type
_atom_site_occupancy
_atom_site_symmetry_multiplicity
_atom_site_calc_flag
_atom_site_refinement_flags
_atom_site_disorder_assembly
_atom_site_disorder_group
Cd1 Cd 0.21644(3) 0.17774(2) 0.337088(15) 0.05170(10) Uani 1 1 d . . .
Cd2 Cd 0.15039(3) 0.41437(2) 0.180239(16) 0.05440(10) Uani 1 1 d . . .
Cl1 Cl 0.6810(2) 0.02429(19) 0.19125(12) 0.1009(8) Uani 0.662(3) 1 d PU A 1
C2 C 0.5952(8) -0.0585(5) 0.3312(5) 0.0598(19) Uani 0.662(3) 1 d PGU A 1
C3 C 0.6808(8) -0.0774(4) 0.2630(4) 0.0721(19) Uani 0.662(3) 1 d PGU A 1
C4 C 0.7653(6) -0.1816(5) 0.2520(3) 0.088(2) Uani 0.662(3) 1 d PGU A 1
H4A H 0.8225 -0.1942 0.2063 0.106 Uiso 0.662(3) 1 calc PR A 1
C5 C 0.7642(6) -0.2669(4) 0.3091(4) 0.085(2) Uani 0.662(3) 1 d PGU A 1
H5A H 0.8207 -0.3366 0.3017 0.102 Uiso 0.662(3) 1 calc PR A 1
C6 C 0.6786(6) -0.2480(5) 0.3772(3) 0.087(2) Uani 0.662(3) 1 d PGU A 1
H6A H 0.6779 -0.3051 0.4154 0.104 Uiso 0.662(3) 1 calc PR A 1
C7 C 0.5942(7) -0.1438(6) 0.3883(4) 0.079(2) Uani 0.662(3) 1 d PGU A 1
H7A H 0.5369 -0.1312 0.4339 0.095 Uiso 0.662(3) 1 calc PR A 1
Cl1B Cl 0.5643(4) -0.1497(4) 0.4607(3) 0.124(2) Uani 0.338(3) 1 d PU A 2
C2B C 0.5947(16) -0.0565(12) 0.3213(11) 0.070(4) Uani 0.338(3) 1 d PGU A 2
C3B C 0.6269(14) -0.1531(13) 0.3680(8) 0.076(3) Uani 0.338(3) 1 d PGU A 2
C4B C 0.7281(12) -0.2421(9) 0.3415(7) 0.076(3) Uani 0.338(3) 1 d PGU A 2
H4B H 0.7497 -0.3067 0.3728 0.092 Uiso 0.338(3) 1 calc PR A 2
C5B C 0.7969(10) -0.2346(9) 0.2683(7) 0.082(3) Uani 0.338(3) 1 d PGU A 2
H5B H 0.8646 -0.2942 0.2506 0.099 Uiso 0.338(3) 1 calc PR A 2
C6B C 0.7647(13) -0.1380(11) 0.2215(7) 0.089(3) Uani 0.338(3) 1 d PGU A 2
H6B H 0.8107 -0.1329 0.1725 0.107 Uiso 0.338(3) 1 calc PR A 2
C7B C 0.6635(17) -0.0489(9) 0.2480(10) 0.082(3) Uani 0.338(3) 1 d PGU A 2
H7B H 0.6420 0.0157 0.2167 0.098 Uiso 0.338(3) 1 calc PR A 2
Cl2 Cl -0.28452(15) 0.36103(15) 0.32795(10) 0.1148(5) Uani 1 1 d . B .
Cl4 Cl 0.15106(17) 0.81331(12) 0.16508(12) 0.1258(6) Uani 1 1 d . B .
O1 O 0.3842(2) 0.0457(2) 0.36781(17) 0.0729(9) Uani 1 1 d . A .
O2 O 0.5292(3) 0.1337(3) 0.3355(2) 0.1020(13) Uani 1 1 d . A .
O3 O 0.0663(11) 0.3670(9) 0.3171(6) 0.076(3) Uani 0.50 1 d P B 1
O4 O -0.0826(9) 0.4691(9) 0.2574(6) 0.071(2) Uani 0.50 1 d P B 1
O5 O 0.3212(8) 0.2561(8) 0.1914(5) 0.068(2) Uani 0.50 1 d P A 1
O6 O 0.2806(10) 0.0978(9) 0.2181(7) 0.076(3) Uani 0.50 1 d P A 1
O7 O 0.2555(12) 0.4756(11) 0.2581(8) 0.132(5) Uani 0.50 1 d P B 1
O8 O 0.2204(11) 0.5755(8) 0.1575(5) 0.113(3) Uani 0.50 1 d P B 1
O3B O 0.0581(11) 0.3317(8) 0.2952(6) 0.055(2) Uani 0.50 1 d P B 2
O4B O -0.0363(8) 0.5010(7) 0.2553(5) 0.067(2) Uani 0.50 1 d P B 2
O5B O 0.2660(7) 0.2367(7) 0.2142(5) 0.0509(18) Uani 0.50 1 d P A 2
O6B O 0.3368(10) 0.0575(8) 0.2195(7) 0.070(3) Uani 0.50 1 d P A 2
O7B O 0.3091(10) 0.4598(10) 0.2170(6) 0.073(3) Uani 0.50 1 d P B 2
O8B O 0.1381(7) 0.5924(5) 0.1995(5) 0.0719(18) Uani 0.50 1 d P B 2
O9 O 0.3100(3) 0.3001(2) 0.35879(16) 0.0715(8) Uani 1 1 d . B .
H9A H 0.3147 0.3557 0.3273 0.107 Uiso 1 1 d R . .
H9B H 0.3854 0.2564 0.3554 0.107 Uiso 1 1 d R . .
N1 N 0.0519(3) 0.1025(3) 0.34581(18) 0.0562(8) Uani 1 1 d . B .
N2 N 0.0881(3) 0.1883(3) 0.45823(17) 0.0526(8) Uani 1 1 d . B .
N3 N 0.0452(3) 0.3390(2) 0.11973(18) 0.0544(8) Uani 1 1 d . B .
N4 N 0.2251(3) 0.4427(3) 0.0502(2) 0.0632(9) Uani 1 1 d . B .
C1 C 0.4947(4) 0.0503(3) 0.3457(2) 0.0577(10) Uani 1 1 d . . .
C8 C -0.0386(4) 0.4211(3) 0.3102(3) 0.0599(10) Uani 1 1 d . . .
C9 C -0.1336(5) 0.4324(4) 0.3837(3) 0.0725(13) Uani 1 1 d . B .
C10 C -0.2453(5) 0.4081(4) 0.3961(3) 0.0873(15) Uani 1 1 d . . .
C11 C -0.3359(6) 0.4182(6) 0.4650(4) 0.116(2) Uani 1 1 d . B .
H11A H -0.4102 0.3981 0.4736 0.139 Uiso 1 1 calc R . .
C12 C -0.3068(7) 0.4596(7) 0.5181(4) 0.130(3) Uani 1 1 d . . .
H12A H -0.3646 0.4694 0.5638 0.156 Uiso 1 1 calc R B .
C13 C -0.1979(8) 0.4870(6) 0.5069(3) 0.125(3) Uani 1 1 d U B .
H13A H -0.1850 0.5143 0.5459 0.150 Uiso 1 1 calc R . .
C14 C -0.1040(5) 0.4772(4) 0.4418(3) 0.0927(17) Uani 1 1 d U . .
H14A H -0.0299 0.4968 0.4352 0.111 Uiso 1 1 calc R B .
C15 C 0.3198(4) 0.1581(4) 0.1781(2) 0.0567(10) Uani 1 1 d . . .
Cl3 Cl 0.5485(2) 0.2392(2) 0.06877(17) 0.1194(10) Uani 0.662(3) 1 d PU A 1
C16 C 0.3561(7) 0.1466(6) 0.0939(2) 0.055(2) Uani 0.662(3) 1 d PGU A 1
C17 C 0.4513(6) 0.1844(5) 0.0438(3) 0.070(2) Uani 0.662(3) 1 d PGU A 1
C18 C 0.4765(6) 0.1723(6) -0.0315(3) 0.095(3) Uani 0.662(3) 1 d PGU A 1
H18A H 0.5402 0.1976 -0.0650 0.114 Uiso 0.662(3) 1 calc PR A 1
C19 C 0.4064(7) 0.1222(6) -0.0567(2) 0.102(3) Uani 0.662(3) 1 d PGU A 1
H19A H 0.4232 0.1140 -0.1070 0.122 Uiso 0.662(3) 1 calc PR A 1
C20 C 0.3112(6) 0.0844(5) -0.0065(3) 0.086(2) Uani 0.662(3) 1 d PGU A 1
H20A H 0.2643 0.0509 -0.0234 0.103 Uiso 0.662(3) 1 calc PR A 1
C21 C 0.2861(6) 0.0965(6) 0.0687(3) 0.067(2) Uani 0.662(3) 1 d PGU A 1
H21A H 0.2224 0.0712 0.1023 0.080 Uiso 0.662(3) 1 calc PR A 1
Cl3B Cl 0.2167(5) 0.0574(4) 0.0808(3) 0.0967(15) Uani 0.338(3) 1 d PU A 2
C16B C 0.3703(14) 0.1649(13) 0.0995(5) 0.054(4) Uani 0.338(3) 1 d PGU A 2
C17B C 0.3284(12) 0.1236(11) 0.0506(7) 0.071(4) Uani 0.338(3) 1 d PGU A 2
C18B C 0.3798(13) 0.1359(12) -0.0255(6) 0.096(5) Uani 0.338(3) 1 d PGU A 2
H18B H 0.3518 0.1083 -0.0582 0.116 Uiso 0.338(3) 1 calc PR A 2
C19B C 0.4730(13) 0.1895(13) -0.0528(5) 0.104(5) Uani 0.338(3) 1 d PGU A 2
H19B H 0.5073 0.1977 -0.1037 0.125 Uiso 0.338(3) 1 calc PR A 2
C20B C 0.5149(11) 0.2307(10) -0.0039(7) 0.099(5) Uani 0.338(3) 1 d PGU A 2
H20B H 0.5772 0.2666 -0.0222 0.119 Uiso 0.338(3) 1 calc PR A 2
C21B C 0.4635(13) 0.2184(12) 0.0722(6) 0.084(5) Uani 0.338(3) 1 d PGU A 2
H21B H 0.4916 0.2461 0.1049 0.101 Uiso 0.338(3) 1 calc PR A 2
C22 C 0.2515(5) 0.5581(4) 0.2149(3) 0.0653(11) Uani 1 1 d . . .
C23 C 0.3118(4) 0.6368(3) 0.2305(2) 0.0555(10) Uani 1 1 d . B .
C24 C 0.2748(4) 0.7477(3) 0.2107(2) 0.0642(11) Uani 1 1 d . . .
C25 C 0.3357(5) 0.8158(4) 0.2268(3) 0.0760(14) Uani 1 1 d . B .
H25A H 0.3087 0.8912 0.2135 0.091 Uiso 1 1 calc R . .
C26 C 0.4345(5) 0.7710(5) 0.2621(3) 0.0817(15) Uani 1 1 d . . .
H26A H 0.4760 0.8155 0.2727 0.098 Uiso 1 1 calc R B .
C27 C 0.4717(5) 0.6614(5) 0.2817(3) 0.0887(15) Uani 1 1 d . B .
H27A H 0.5390 0.6307 0.3058 0.106 Uiso 1 1 calc R . .
C28 C 0.4117(5) 0.5950(4) 0.2666(3) 0.0740(13) Uani 1 1 d . . .
H28A H 0.4389 0.5199 0.2809 0.089 Uiso 1 1 calc R B .
C29 C 0.0326(5) 0.0626(4) 0.2915(3) 0.0789(13) Uani 1 1 d . . .
H29A H 0.0947 0.0544 0.2474 0.095 Uiso 1 1 calc R B .
C30 C -0.0754(6) 0.0323(5) 0.2972(3) 0.0970(17) Uani 1 1 d . B .
H30A H -0.0867 0.0064 0.2572 0.116 Uiso 1 1 calc R . .
C31 C -0.1641(5) 0.0408(5) 0.3616(4) 0.0916(16) Uani 1 1 d . . .
H31A H -0.2369 0.0200 0.3663 0.110 Uiso 1 1 calc R B .
C32 C -0.1477(4) 0.0804(4) 0.4211(3) 0.0687(12) Uani 1 1 d . B .
C33 C -0.2354(4) 0.0894(4) 0.4912(3) 0.0850(15) Uani 1 1 d . . .
H33A H -0.3074 0.0662 0.4986 0.102 Uiso 1 1 calc R B .
C34 C -0.2184(4) 0.1292(4) 0.5461(3) 0.0808(15) Uani 1 1 d . B .
H34A H -0.2787 0.1342 0.5911 0.097 Uiso 1 1 calc R . .
C35 C -0.1092(4) 0.1647(4) 0.5378(2) 0.0658(12) Uani 1 1 d . . .
C36 C -0.0878(5) 0.2104(4) 0.5933(3) 0.0826(14) Uani 1 1 d . B .
H36A H -0.1473 0.2196 0.6384 0.099 Uiso 1 1 calc R . .
C37 C 0.0192(5) 0.2414(5) 0.5819(3) 0.0859(15) Uani 1 1 d . . .
H37A H 0.0345 0.2707 0.6190 0.103 Uiso 1 1 calc R B .
C38 C 0.1060(4) 0.2284(4) 0.5129(3) 0.0709(12) Uani 1 1 d . B .
H38A H 0.1798 0.2490 0.5054 0.085 Uiso 1 1 calc R . .
C39 C -0.0175(3) 0.1560(3) 0.4701(2) 0.0506(9) Uani 1 1 d . B .
C40 C -0.0379(3) 0.1120(3) 0.4109(2) 0.0523(10) Uani 1 1 d . . .
C41 C -0.0411(5) 0.2885(4) 0.1530(3) 0.0784(13) Uani 1 1 d . . .
H41A H -0.0610 0.2780 0.2048 0.094 Uiso 1 1 calc R B .
C42 C -0.1037(5) 0.2503(5) 0.1145(4) 0.104(2) Uani 1 1 d . B .
H42A H -0.1649 0.2154 0.1398 0.125 Uiso 1 1 calc R . .
C43 C -0.0741(5) 0.2648(5) 0.0388(4) 0.104(2) Uani 1 1 d . . .
H43A H -0.1152 0.2394 0.0121 0.125 Uiso 1 1 calc R B .
C44 C 0.0179(5) 0.3177(4) 0.0004(3) 0.0764(14) Uani 1 1 d . B .
C45 C 0.0528(6) 0.3382(5) -0.0792(3) 0.100(2) Uani 1 1 d . . .
H45A H 0.0107 0.3182 -0.1082 0.120 Uiso 1 1 calc R B .
C46 C 0.1427(7) 0.3844(5) -0.1119(3) 0.107(2) Uani 1 1 d . B .
H46A H 0.1661 0.3926 -0.1637 0.129 Uiso 1 1 calc R . .
C47 C 0.2053(5) 0.4222(4) -0.0709(3) 0.0837(16) Uani 1 1 d . . .
C48 C 0.2993(7) 0.4739(6) -0.1032(4) 0.116(2) Uani 1 1 d . B .
H48A H 0.3241 0.4856 -0.1548 0.139 Uiso 1 1 calc R . .
C49 C 0.3544(7) 0.5069(6) -0.0602(4) 0.124(3) Uani 1 1 d . . .
H49A H 0.4189 0.5398 -0.0816 0.149 Uiso 1 1 calc R B .
C50 C 0.3142(5) 0.4916(4) 0.0165(3) 0.0917(16) Uani 1 1 d . B .
H50A H 0.3513 0.5167 0.0457 0.110 Uiso 1 1 calc R . .
C51 C 0.1710(4) 0.4069(3) 0.0075(2) 0.0593(11) Uani 1 1 d . B .
C52 C 0.0762(4) 0.3532(3) 0.0437(2) 0.0565(10) Uani 1 1 d . . .
O10 O 0.5701(5) 0.3055(5) 0.2163(3) 0.184(2) Uani 1 1 d . . .
H10A H 0.4947 0.3122 0.2129 0.277 Uiso 1 1 d R . .
H10B H 0.5754 0.3652 0.2257 0.277 Uiso 1 1 d R . .

loop_
_atom_site_aniso_label
_atom_site_aniso_U_11
_atom_site_aniso_U_22
_atom_site_aniso_U_33
_atom_site_aniso_U_23
_atom_site_aniso_U_13
_atom_site_aniso_U_12
Cd1 0.04163(16) 0.05540(19) 0.05104(18) 0.00109(13) -0.00657(12) -0.01175(13)
Cd2 0.0722(2) 0.04254(17) 0.05668(19) -0.00894(13) -0.02871(15) -0.01435(14)
Cl1 0.1162(17) 0.1026(17) 0.0870(15) -0.0181(12) -0.0222(13) -0.0325(13)
C2 0.047(3) 0.055(4) 0.093(4) -0.023(3) -0.035(3) -0.012(3)
C3 0.060(4) 0.063(4) 0.102(5) -0.034(4) -0.032(3) -0.004(3)
C4 0.083(4) 0.066(4) 0.114(5) -0.034(4) -0.029(4) 0.000(4)
C5 0.074(4) 0.070(4) 0.109(5) -0.035(4) -0.027(4) 0.001(4)
C6 0.074(4) 0.074(4) 0.113(5) -0.012(4) -0.035(4) -0.011(4)
C7 0.068(4) 0.071(4) 0.100(5) -0.026(4) -0.033(4) -0.002(4)
Cl1B 0.076(3) 0.136(4) 0.122(4) 0.031(3) -0.026(3) -0.003(3)
C2B 0.058(5) 0.062(5) 0.097(6) -0.023(5) -0.034(5) -0.007(5)
C3B 0.066(5) 0.064(5) 0.102(6) -0.031(5) -0.037(5) 0.001(5)
C4B 0.063(6) 0.068(5) 0.101(6) -0.037(5) -0.032(5) 0.003(5)
C5B 0.074(5) 0.067(6) 0.104(6) -0.030(5) -0.035(5) 0.004(5)
C6B 0.079(5) 0.076(6) 0.111(6) -0.030(5) -0.033(5) -0.002(5)
C7B 0.071(5) 0.070(6) 0.108(6) -0.035(5) -0.030(5) -0.002(5)
Cl2 0.0921(10) 0.1290(13) 0.1343(14) -0.0312(10) -0.0350(10) -0.0299(9)
Cl4 0.1339(13) 0.0771(10) 0.1854(18) -0.0133(10) -0.0816(13) -0.0200(9)
O1 0.0423(16) 0.0676(19) 0.091(2) 0.0146(16) -0.0110(15) -0.0085(14)
O2 0.0555(19) 0.059(2) 0.198(4) -0.042(2) -0.033(2) -0.0066(16)
O3 0.052(5) 0.060(7) 0.083(7) 0.008(4) 0.000(5) 0.005(4)
O4 0.075(6) 0.087(7) 0.050(4) -0.004(4) -0.012(4) -0.026(4)
O5 0.068(6) 0.064(6) 0.071(6) -0.034(4) -0.029(4) 0.008(4)
O6 0.088(8) 0.087(9) 0.050(4) 0.016(6) -0.014(5) -0.036(6)
O7 0.127(11) 0.069(7) 0.242(17) 0.052(10) -0.116(10) -0.061(8)
O8 0.168(9) 0.144(8) 0.077(6) -0.029(5) -0.021(6) -0.108(8)
O3B 0.049(4) 0.044(5) 0.067(5) -0.006(3) -0.019(4) -0.005(4)
O4B 0.075(6) 0.051(5) 0.055(4) 0.000(3) -0.016(4) 0.004(4)
O5B 0.058(5) 0.037(3) 0.050(4) -0.013(3) -0.008(4) -0.003(3)
O6B 0.107(9) 0.043(5) 0.062(5) 0.009(4) -0.029(6) -0.023(5)
O7B 0.073(6) 0.054(5) 0.102(7) -0.015(4) -0.024(4) -0.026(4)
O8B 0.082(5) 0.055(4) 0.097(6) -0.009(4) -0.038(4) -0.029(4)
O9 0.076(2) 0.0650(19) 0.077(2) -0.0178(15) -0.0285(16) -0.0097(15)
N1 0.0531(19) 0.062(2) 0.054(2) -0.0027(16) -0.0149(16) -0.0176(16)
N2 0.0485(18) 0.060(2) 0.0477(19) -0.0010(15) -0.0148(15) -0.0133(16)
N3 0.058(2) 0.0483(19) 0.061(2) -0.0143(15) -0.0175(17) -0.0132(16)
N4 0.065(2) 0.054(2) 0.066(2) 0.0059(17) -0.0215(19) -0.0127(18)
C1 0.044(2) 0.056(3) 0.075(3) -0.013(2) -0.021(2) -0.0074(19)
C8 0.067(3) 0.046(2) 0.065(3) -0.009(2) -0.023(2) -0.007(2)
C9 0.068(3) 0.056(3) 0.076(3) -0.004(2) -0.027(3) 0.011(2)
C10 0.083(4) 0.083(4) 0.082(4) 0.003(3) -0.034(3) 0.000(3)
C11 0.085(4) 0.136(6) 0.094(5) -0.013(4) -0.012(4) 0.004(4)
C12 0.094(5) 0.164(7) 0.083(5) 0.004(4) -0.008(4) 0.007(5)
C13 0.128(6) 0.146(6) 0.068(3) -0.035(4) -0.024(3) 0.017(5)
C14 0.094(4) 0.091(4) 0.068(3) -0.015(3) -0.036(2) 0.024(3)
C15 0.047(2) 0.067(3) 0.055(3) -0.020(2) -0.011(2) -0.008(2)
Cl3 0.0968(17) 0.124(2) 0.153(3) -0.0046(17) -0.0324(17) -0.0537(16)
C16 0.051(4) 0.045(4) 0.059(4) -0.008(3) -0.013(3) 0.002(3)
C17 0.062(4) 0.065(5) 0.070(5) -0.001(4) -0.010(4) -0.007(3)
C18 0.096(5) 0.111(6) 0.044(4) -0.004(4) -0.001(4) 0.000(5)
C19 0.110(6) 0.113(6) 0.057(5) -0.030(5) -0.016(5) 0.009(5)
C20 0.090(5) 0.083(5) 0.087(5) -0.037(4) -0.039(4) 0.003(4)
C21 0.070(5) 0.059(5) 0.073(5) -0.022(4) -0.018(4) -0.010(4)
Cl3B 0.115(4) 0.079(3) 0.108(3) -0.034(2) -0.058(3) -0.006(2)
C16B 0.058(7) 0.039(7) 0.043(6) -0.010(5) 0.003(6) 0.002(6)
C17B 0.074(8) 0.063(8) 0.051(6) -0.009(6) -0.015(6) 0.017(6)
C18B 0.100(8) 0.102(8) 0.063(7) -0.031(7) -0.020(7) 0.016(7)
C19B 0.105(9) 0.119(9) 0.056(7) -0.021(7) -0.010(7) 0.009(8)
C20B 0.087(8) 0.106(9) 0.071(8) -0.002(7) -0.004(7) 0.000(7)
C21B 0.067(7) 0.076(8) 0.083(8) 0.003(7) 0.001(7) -0.008(7)
C22 0.076(3) 0.055(3) 0.072(3) -0.016(2) -0.010(2) -0.029(3)
C23 0.067(3) 0.055(2) 0.050(2) -0.0176(18) 0.001(2) -0.028(2)
C24 0.076(3) 0.060(3) 0.060(3) -0.018(2) -0.001(2) -0.029(2)
C25 0.103(4) 0.061(3) 0.070(3) -0.021(2) 0.007(3) -0.046(3)
C26 0.102(4) 0.098(4) 0.073(3) -0.025(3) -0.010(3) -0.064(3)
C27 0.098(4) 0.108(4) 0.083(4) -0.014(3) -0.032(3) -0.049(3)
C28 0.091(3) 0.068(3) 0.073(3) -0.011(2) -0.018(3) -0.035(3)
C29 0.078(3) 0.090(4) 0.077(3) -0.018(3) -0.022(3) -0.026(3)
C30 0.096(4) 0.117(5) 0.102(4) -0.027(4) -0.040(4) -0.041(4)
C31 0.071(3) 0.101(4) 0.124(5) -0.017(4) -0.036(3) -0.039(3)
C32 0.047(2) 0.074(3) 0.087(3) -0.004(2) -0.017(2) -0.021(2)
C33 0.047(3) 0.092(4) 0.112(5) -0.010(3) -0.004(3) -0.027(3)
C34 0.050(3) 0.088(4) 0.084(4) -0.005(3) 0.014(2) -0.018(2)
C35 0.060(3) 0.069(3) 0.055(3) 0.001(2) -0.005(2) -0.013(2)
C36 0.076(3) 0.098(4) 0.058(3) -0.005(3) 0.000(3) -0.019(3)
C37 0.096(4) 0.112(4) 0.052(3) -0.018(3) -0.016(3) -0.029(3)
C38 0.067(3) 0.085(3) 0.065(3) -0.006(2) -0.023(2) -0.023(2)
C39 0.039(2) 0.052(2) 0.054(2) 0.0052(18) -0.0113(17) -0.0091(17)
C40 0.042(2) 0.049(2) 0.063(3) 0.0035(19) -0.0174(19) -0.0108(17)
C41 0.078(3) 0.071(3) 0.093(4) -0.028(3) -0.008(3) -0.030(3)
C42 0.075(3) 0.099(4) 0.157(6) -0.060(4) -0.012(4) -0.036(3)
C43 0.077(4) 0.105(4) 0.151(6) -0.077(4) -0.050(4) 0.000(3)
C44 0.067(3) 0.077(3) 0.089(4) -0.042(3) -0.041(3) 0.011(3)
C45 0.101(5) 0.109(5) 0.082(4) -0.055(4) -0.058(4) 0.034(4)
C46 0.118(5) 0.107(5) 0.056(3) -0.025(3) -0.034(4) 0.040(4)
C47 0.090(4) 0.075(3) 0.056(3) -0.005(2) -0.022(3) 0.019(3)
C48 0.109(5) 0.112(5) 0.076(4) 0.029(4) 0.001(4) -0.003(4)
C49 0.114(5) 0.112(5) 0.114(6) 0.039(5) -0.003(5) -0.034(4)
C50 0.087(4) 0.084(4) 0.099(4) 0.022(3) -0.023(3) -0.034(3)
C51 0.061(3) 0.049(2) 0.055(3) -0.0028(19) -0.023(2) 0.006(2)
C52 0.058(2) 0.049(2) 0.062(3) -0.0216(19) -0.030(2) 0.0071(19)
O10 0.174(5) 0.190(6) 0.208(6) -0.050(4) 0.000(4) -0.096(5)

loop_
_atom_type_symbol
_atom_type_description
_atom_type_scat_dispersion_real
_atom_type_scat_dispersion_imag
_atom_type_scat_source
C C 0.0033 0.0016 'International Tables Vol C Tables 4.2.6.8 and 6.1.1.4'
H H 0.0000 0.0000 'International Tables Vol C Tables 4.2.6.8 and 6.1.1.4'
N N 0.0061 0.0033 'International Tables Vol C Tables 4.2.6.8 and 6.1.1.4'
O O 0.0106 0.0060 'International Tables Vol C Tables 4.2.6.8 and 6.1.1.4'
Cd Cd -0.8075 1.2024 'International Tables Vol C Tables 4.2.6.8 and 6.1.1.4'
Cl Cl 0.1484 0.1585 'International Tables Vol C Tables 4.2.6.8 and 6.1.1.4'

loop_
_geom_angle_atom_site_label_1
_geom_angle_atom_site_label_2
_geom_angle_atom_site_label_3
_geom_angle
_geom_angle_site_symmetry_1
_geom_angle_site_symmetry_3
O1 Cd1 O5B 109.3(2) . .
O1 Cd1 O9 86.11(11) . .
O5B Cd1 O9 87.5(2) . .
O1 Cd1 N1 109.24(11) . .
O5B Cd1 N1 103.3(2) . .
O9 Cd1 N1 156.42(11) . .
O1 Cd1 N2 96.31(11) . .
O5B Cd1 N2 154.0(2) . .
O9 Cd1 N2 89.66(11) . .
N1 Cd1 N2 71.39(11) . .
O1 Cd1 O3B 172.1(3) . .
O5B Cd1 O3B 65.2(3) . .
O9 Cd1 O3B 87.9(2) . .
N1 Cd1 O3B 78.1(2) . .
N2 Cd1 O3B 88.8(3) . .
O1 Cd1 O6 85.9(2) . .
O5B Cd1 O6 43.0(3) . .
O9 Cd1 O6 122.1(3) . .
N1 Cd1 O6 77.9(3) . .
N2 Cd1 O6 148.2(3) . .
O3B Cd1 O6 92.9(3) . .
O1 Cd1 O3 159.3(3) . .
O5B Cd1 O3 72.7(3) . .
O9 Cd1 O3 73.3(2) . .
N1 Cd1 O3 89.8(3) . .
N2 Cd1 O3 81.7(3) . .
O3B Cd1 O3 16.4(3) . .
O6 Cd1 O3 106.7(3) . .
O4B Cd2 O5B 121.1(3) . .
O4B Cd2 O5 136.6(3) . .
O5B Cd2 O5 18.5(2) . .
O4B Cd2 O8B 66.4(3) . .
O5B Cd2 O8B 136.5(3) . .
O5 Cd2 O8B 126.0(3) . .
O4B Cd2 N4 130.4(2) . .
O5B Cd2 N4 104.8(2) . .
O5 Cd2 N4 92.4(2) . .
O8B Cd2 N4 93.7(2) . .
O4B Cd2 O3B 56.4(3) . .
O5B Cd2 O3B 64.8(3) . .
O5 Cd2 O3B 81.3(3) . .
O8B Cd2 O3B 107.1(3) . .
N4 Cd2 O3B 157.97(19) . .
O4B Cd2 N3 92.3(2) . .
O5B Cd2 N3 87.7(2) . .
O5 Cd2 N3 96.5(2) . .
O8B Cd2 N3 135.82(18) . .
N4 Cd2 N3 70.59(12) . .
O3B Cd2 N3 89.1(2) . .
O4B Cd2 O7B 104.6(3) . .
O5B Cd2 O7B 83.1(4) . .
O5 Cd2 O7B 70.9(4) . .
O8B Cd2 O7B 55.1(3) . .
N4 Cd2 O7B 98.0(3) . .
O3B Cd2 O7B 99.7(3) . .
N3 Cd2 O7B 163.1(2) . .
O4B Cd2 O8 91.2(3) . .
O5B Cd2 O8 126.8(4) . .
O5 Cd2 O8 110.5(4) . .
O8B Cd2 O8 25.2(2) . .
N4 Cd2 O8 73.8(2) . .
O3B Cd2 O8 128.2(3) . .
N3 Cd2 O8 135.7(2) . .
O7B Cd2 O8 46.1(4) . .
O4B Cd2 O7 85.7(4) . .
O5B Cd2 O7 87.1(4) . .
O5 Cd2 O7 80.2(4) . .
O8B Cd2 O7 49.5(3) . .
N4 Cd2 O7 116.2(3) . .
O3B Cd2 O7 83.7(3) . .
N3 Cd2 O7 172.4(3) . .
O7B Cd2 O7 20.1(3) . .
O8 Cd2 O7 51.7(4) . .
O4B Cd2 O3 51.3(3) . .
O5B Cd2 O3 71.8(3) . .
O5 Cd2 O3 85.4(3) . .
O8B Cd2 O3 91.9(3) . .
N4 Cd2 O3 174.2(2) . .
O3B Cd2 O3 16.3(2) . .
N3 Cd2 O3 104.3(2) . .
O7B Cd2 O3 86.3(3) . .
O8 Cd2 O3 112.0(3) . .
O7 Cd2 O3 68.8(4) . .
O4B Cd2 O4 16.4(3) . .
O5B Cd2 O4 113.1(3) . .
O5 Cd2 O4 131.0(3) . .
O8B Cd2 O4 82.1(3) . .
N4 Cd2 O4 128.6(3) . .
O3B Cd2 O4 50.4(4) . .
N3 Cd2 O4 77.3(2) . .
O7B Cd2 O4 119.3(3) . .
O8 Cd2 O4 106.5(3) . .
O7 Cd2 O4 99.6(4) . .
O3 Cd2 O4 51.0(4) . .
C3 C2 C7 120.0 . .
C3 C2 C1 123.1(5) . .
C7 C2 C1 116.8(5) . .
C4 C3 C2 120.0 . .
C4 C3 Cl1 118.9(4) . .
C2 C3 Cl1 121.1(4) . .
C5 C4 C3 120.0 . .
C5 C4 H4A 120.0 . .
C3 C4 H4A 120.0 . .
C4 C5 C6 120.0 . .
C4 C5 H5A 120.0 . .
C6 C5 H5A 120.0 . .
C5 C6 C7 120.0 . .
C5 C6 H6A 120.0 . .
C7 C6 H6A 120.0 . .
C6 C7 C2 120.0 . .
C6 C7 H7A 120.0 . .
C2 C7 H7A 120.0 . .
C3B C2B C7B 120.0 . .
C3B C2B C1 124.9(11) . .
C7B C2B C1 114.9(11) . .
C4B C3B C2B 120.0 . .
C4B C3B Cl1B 120.4(9) . .
C2B C3B Cl1B 118.2(9) . .
C3B C4B C5B 120.0 . .
C3B C4B H4B 120.0 . .
C5B C4B H4B 120.0 . .
C6B C5B C4B 120.0 . .
C6B C5B H5B 120.0 . .
C4B C5B H5B 120.0 . .
C5B C6B C7B 120.0 . .
C5B C6B H6B 120.0 . .
C7B C6B H6B 120.0 . .
C6B C7B C2B 120.0 . .
C6B C7B H7B 120.0 . .
C2B C7B H7B 120.0 . .
C1 O1 Cd1 123.2(3) . .
C8 O3 Cd1 147.0(7) . .
C8 O3 Cd2 89.3(7) . .
Cd1 O3 Cd2 100.3(4) . .
C8 O4 Cd2 86.0(6) . .
C15 O5 Cd2 121.4(5) . .
C15 O6 Cd1 103.5(9) . .
C22 O7 Cd2 88.5(8) . .
C22 O8 Cd2 93.2(5) . .
C8 O3B Cd2 93.6(6) . .
C8 O3B Cd1 149.1(7) . .
Cd2 O3B Cd1 109.4(4) . .
C8 O4B Cd2 97.8(5) . .
C15 O5B Cd1 110.0(5) . .
C15 O5B Cd2 131.0(6) . .
Cd1 O5B Cd2 115.1(3) . .
C22 O7B Cd2 93.8(7) . .
C22 O8B Cd2 92.0(4) . .
Cd1 O9 H9A 119.2 . .
Cd1 O9 H9B 97.3 . .
H9A O9 H9B 107.2 . .
C29 N1 C40 118.1(4) . .
C29 N1 Cd1 125.9(3) . .
C40 N1 Cd1 115.6(3) . .
C38 N2 C39 118.2(3) . .
C38 N2 Cd1 126.1(3) . .
C39 N2 Cd1 115.5(2) . .
C41 N3 C52 118.9(4) . .
C41 N3 Cd2 125.6(3) . .
C52 N3 Cd2 115.5(3) . .
C50 N4 C51 118.2(4) . .
C50 N4 Cd2 125.2(4) . .
C51 N4 Cd2 116.6(3) . .
O1 C1 O2 126.3(4) . .
O1 C1 C2 115.1(5) . .
O2 C1 C2 118.6(5) . .
O1 C1 C2B 115.3(10) . .
O2 C1 C2B 118.0(9) . .
O3 C8 O4 133.5(8) . .
O3 C8 O4B 112.2(7) . .
O4 C8 O3B 114.2(8) . .
O4B C8 O3B 112.1(7) . .
O3 C8 C9 112.2(7) . .
O4 C8 C9 114.3(6) . .
O4B C8 C9 124.3(5) . .
O3B C8 C9 123.4(6) . .
C10 C9 C14 120.5(5) . .
C10 C9 C8 122.3(5) . .
C14 C9 C8 117.2(5) . .
C9 C10 C11 123.0(6) . .
C9 C10 Cl2 121.3(4) . .
C11 C10 Cl2 115.7(5) . .
C12 C11 C10 115.6(7) . .
C12 C11 H11A 122.2 . .
C10 C11 H11A 122.2 . .
C13 C12 C11 122.9(7) . .
C13 C12 H12A 118.6 . .
C11 C12 H12A 118.6 . .
C12 C13 C14 124.7(7) . .
C12 C13 H13A 117.6 . .
C14 C13 H13A 117.6 . .
C13 C14 C9 113.2(6) . .
C13 C14 H14A 123.4 . .
C9 C14 H14A 123.4 . .
O6 C15 O5B 97.3(8) . .
O6 C15 O5 127.1(9) . .
O5B C15 O6B 114.9(7) . .
O5 C15 O6B 132.7(7) . .
O6 C15 C16B 133.2(10) . .
O5B C15 C16B 125.1(8) . .
O5 C15 C16B 99.4(8) . .
O6B C15 C16B 119.9(9) . .
O6 C15 C16 120.3(8) . .
O5B C15 C16 133.0(6) . .
O5 C15 C16 111.5(6) . .
O6B C15 C16 111.4(7) . .
C17 C16 C21 120.0 . .
C17 C16 C15 123.8(4) . .
C21 C16 C15 116.2(4) . .
C16 C17 C18 120.0 . .
C16 C17 Cl3 124.0(4) . .
C18 C17 Cl3 115.9(4) . .
C19 C18 C17 120.0 . .
C19 C18 H18A 120.0 . .
C17 C18 H18A 120.0 . .
C18 C19 C20 120.0 . .
C18 C19 H19A 120.0 . .
C20 C19 H19A 120.0 . .
C21 C20 C19 120.0 . .
C21 C20 H20A 120.0 . .
C19 C20 H20A 120.0 . .
C20 C21 C16 120.0 . .
C20 C21 H21A 120.0 . .
C16 C21 H21A 120.0 . .
C17B C16B C21B 120.0 . .
C17B C16B C15 123.3(9) . .
C21B C16B C15 116.7(9) . .
C18B C17B C16B 120.0 . .
C18B C17B Cl3B 118.1(8) . .
C16B C17B Cl3B 121.9(8) . .
C17B C18B C19B 120.0 . .
C17B C18B H18B 120.0 . .
C19B C18B H18B 120.0 . .
C18B C19B C20B 120.0 . .
C18B C19B H19B 120.0 . .
C20B C19B H19B 120.0 . .
C21B C20B C19B 120.0 . .
C21B C20B H20B 120.0 . .
C19B C20B H20B 120.0 . .
C20B C21B C16B 120.0 . .
C20B C21B H21B 120.0 . .
C16B C21B H21B 120.0 . .
O8 C22 O7 126.1(9) . .
O8 C22 O7B 102.0(8) . .
O8 C22 O8B 48.9(5) . .
O7 C22 O8B 107.0(7) . .
O7B C22 O8B 119.0(7) . .
O8 C22 C23 117.0(5) . .
O7 C22 C23 116.1(8) . .
O7B C22 C23 119.6(7) . .
O8B C22 C23 121.4(5) . .
C24 C23 C28 117.2(4) . .
C24 C23 C22 124.3(4) . .
C28 C23 C22 118.5(4) . .
C23 C24 C25 121.1(4) . .
C23 C24 Cl4 123.0(3) . .
C25 C24 Cl4 115.8(4) . .
C26 C25 C24 119.7(5) . .
C26 C25 H25A 120.1 . .
C24 C25 H25A 120.1 . .
C27 C26 C25 119.4(4) . .
C27 C26 H26A 120.3 . .
C25 C26 H26A 120.3 . .
C26 C27 C28 121.0(5) . .
C26 C27 H27A 119.5 . .
C28 C27 H27A 119.5 . .
C27 C28 C23 121.6(5) . .
C27 C28 H28A 119.2 . .
C23 C28 H28A 119.2 . .
N1 C29 C30 123.1(5) . .
N1 C29 H29A 118.5 . .
C30 C29 H29A 118.5 . .
C31 C30 C29 119.0(5) . .
C31 C30 H30A 120.5 . .
C29 C30 H30A 120.5 . .
C30 C31 C32 120.4(5) . .
C30 C31 H31A 119.8 . .
C32 C31 H31A 119.8 . .
C31 C32 C40 117.6(4) . .
C31 C32 C33 123.7(4) . .
C40 C32 C33 118.7(4) . .
C34 C33 C32 122.3(4) . .
C34 C33 H33A 118.8 . .
C32 C33 H33A 118.8 . .
C33 C34 C35 121.0(4) . .
C33 C34 H34A 119.5 . .
C35 C34 H34A 119.5 . .
C36 C35 C39 117.0(4) . .
C36 C35 C34 123.5(4) . .
C39 C35 C34 119.5(4) . .
C37 C36 C35 120.4(4) . .
C37 C36 H36A 119.8 . .
C35 C36 H36A 119.8 . .
C36 C37 C38 118.6(5) . .
C36 C37 H37A 120.7 . .
C38 C37 H37A 120.7 . .
N2 C38 C37 123.1(4) . .
N2 C38 H38A 118.5 . .
C37 C38 H38A 118.5 . .
N2 C39 C35 122.7(4) . .
N2 C39 C40 118.7(3) . .
C35 C39 C40 118.6(4) . .
N1 C40 C32 121.8(4) . .
N1 C40 C39 118.3(3) . .
C32 C40 C39 119.9(4) . .
N3 C41 C42 123.0(5) . .
N3 C41 H41A 118.5 . .
C42 C41 H41A 118.5 . .
C43 C42 C41 118.6(5) . .
C43 C42 H42A 120.7 . .
C41 C42 H42A 120.7 . .
C42 C43 C44 120.8(5) . .
C42 C43 H43A 119.6 . .
C44 C43 H43A 119.6 . .
C52 C44 C43 116.7(5) . .
C52 C44 C45 119.0(5) . .
C43 C44 C45 124.3(5) . .
C46 C45 C44 121.4(6) . .
C46 C45 H45A 119.3 . .
C44 C45 H45A 119.3 . .
C45 C46 C47 122.0(6) . .
C45 C46 H46A 119.0 . .
C47 C46 H46A 119.0 . .
C48 C47 C51 117.5(6) . .
C48 C47 C46 124.1(6) . .
C51 C47 C46 118.4(6) . .
C49 C48 C47 120.3(6) . .
C49 C48 H48A 119.8 . .
C47 C48 H48A 119.8 . .
C48 C49 C50 119.2(7) . .
C48 C49 H49A 120.4 . .
C50 C49 H49A 120.4 . .
N4 C50 C49 123.1(6) . .
N4 C50 H50A 118.5 . .
C49 C50 H50A 118.5 . .
N4 C51 C47 121.7(5) . .
N4 C51 C52 118.3(4) . .
C47 C51 C52 120.0(4) . .
N3 C52 C44 122.1(4) . .
N3 C52 C51 118.9(3) . .
C44 C52 C51 119.0(4) . .
H10A O10 H10B 111.2 . .

loop_
_geom_bond_atom_site_label_1
_geom_bond_atom_site_label_2
_geom_bond_distance
_geom_bond_site_symmetry_2
Cd1 O1 2.227(3) .
Cd1 O5B 2.268(8) .
Cd1 O9 2.323(3) .
Cd1 N1 2.336(3) .
Cd1 N2 2.348(3) .
Cd1 O3B 2.374(11) .
Cd1 O6 2.462(13) .
Cd1 O3 2.512(11) .
Cd2 O4B 2.272(9) .
Cd2 O5B 2.311(9) .
Cd2 O5 2.335(9) .
Cd2 O8B 2.356(6) .
Cd2 N4 2.357(4) .
Cd2 O3B 2.360(12) .
Cd2 N3 2.362(3) .
Cd2 O7B 2.364(12) .
Cd2 O8 2.402(8) .
Cd2 O7 2.484(13) .
Cd2 O3 2.522(11) .
Cd2 O4 2.589(9) .
Cl1 C3 1.700(6) .
C2 C3 1.3900 .
C2 C7 1.3900 .
C2 C1 1.510(5) .
C3 C4 1.3900 .
C4 C5 1.3900 .
C4 H4A 0.9300 .
C5 C6 1.3900 .
C5 H5A 0.9300 .
C6 C7 1.3900 .
C6 H6A 0.9300 .
C7 H7A 0.9300 .
Cl1B C3B 1.693(13) .
C2B C3B 1.3900 .
C2B C7B 1.3900 .
C2B C1 1.528(9) .
C3B C4B 1.3900 .
C4B C5B 1.3900 .
C4B H4B 0.9300 .
C5B C6B 1.3900 .
C5B H5B 0.9300 .
C6B C7B 1.3900 .
C6B H6B 0.9300 .
C7B H7B 0.9300 .
Cl2 C10 1.724(6) .
Cl4 C24 1.735(5) .
O1 C1 1.231(4) .
O2 C1 1.236(5) .
O3 C8 1.194(12) .
O4 C8 1.202(11) .
O5 C15 1.346(10) .
O6 C15 1.098(12) .
O7 C22 1.212(13) .
O8 C22 1.178(9) .
O3B C8 1.321(11) .
O4B C8 1.318(10) .
O5B C15 1.222(9) .
O6B C15 1.370(11) .
O7B C22 1.224(13) .
O8B C22 1.309(8) .
O9 H9A 0.8499 .
O9 H9B 0.8500 .
N1 C29 1.319(6) .
N1 C40 1.361(5) .
N2 C38 1.320(5) .
N2 C39 1.349(5) .
N3 C41 1.314(5) .
N3 C52 1.366(5) .
N4 C50 1.328(6) .
N4 C51 1.349(5) .
C8 C9 1.504(6) .
C9 C10 1.357(7) .
C9 C14 1.482(7) .
C10 C11 1.417(8) .
C11 C12 1.369(10) .
C11 H11A 0.9300 .
C12 C13 1.352(9) .
C12 H12A 0.9300 .
C13 C14 1.383(8) .
C13 H13A 0.9300 .
C14 H14A 0.9300 .
C15 C16B 1.429(9) .
C15 C16 1.543(6) .
Cl3 C17 1.691(5) .
C16 C17 1.3900 .
C16 C21 1.3900 .
C17 C18 1.3900 .
C18 C19 1.3900 .
C18 H18A 0.9300 .
C19 C20 1.3900 .
C19 H19A 0.9300 .
C20 C21 1.3900 .
C20 H20A 0.9300 .
C21 H21A 0.9300 .
Cl3B C17B 1.682(11) .
C16B C17B 1.3900 .
C16B C21B 1.3900 .
C17B C18B 1.3900 .
C18B C19B 1.3900 .
C18B H18B 0.9300 .
C19B C20B 1.3900 .
C19B H19B 0.9300 .
C20B C21B 1.3900 .
C20B H20B 0.9300 .
C21B H21B 0.9300 .
C22 C23 1.510(6) .
C23 C24 1.367(5) .
C23 C28 1.381(6) .
C24 C25 1.401(6) .
C25 C26 1.364(7) .
C25 H25A 0.9300 .
C26 C27 1.352(7) .
C26 H26A 0.9300 .
C27 C28 1.366(6) .
C27 H27A 0.9300 .
C28 H28A 0.9300 .
C29 C30 1.381(7) .
C29 H29A 0.9300 .
C30 C31 1.346(7) .
C30 H30A 0.9300 .
C31 C32 1.387(7) .
C31 H31A 0.9300 .
C32 C40 1.393(5) .
C32 C33 1.420(7) .
C33 C34 1.315(7) .
C33 H33A 0.9300 .
C34 C35 1.423(6) .
C34 H34A 0.9300 .
C35 C36 1.396(7) .
C35 C39 1.406(5) .
C36 C37 1.355(7) .
C36 H36A 0.9300 .
C37 C38 1.400(6) .
C37 H37A 0.9300 .
C38 H38A 0.9300 .
C39 C40 1.439(5) .
C41 C42 1.382(7) .
C41 H41A 0.9300 .
C42 C43 1.358(8) .
C42 H42A 0.9300 .
C43 C44 1.404(8) .
C43 H43A 0.9300 .
C44 C52 1.390(6) .
C44 C45 1.435(7) .
C45 C46 1.309(8) .
C45 H45A 0.9300 .
C46 C47 1.412(8) .
C46 H46A 0.9300 .
C47 C48 1.391(8) .
C47 C51 1.410(6) .
C48 C49 1.341(9) .
C48 H48A 0.9300 .
C49 C50 1.383(8) .
C49 H49A 0.9300 .
C50 H50A 0.9300 .
C51 C52 1.427(6) .
O10 H10A 0.8499 .
O10 H10B 0.8501 .

loop_
_geom_hbond_atom_site_label_D
_geom_hbond_atom_site_label_H
_geom_hbond_atom_site_label_A
_geom_hbond_distance_DH
_geom_hbond_distance_HA
_geom_hbond_distance_DA
_geom_hbond_angle_DHA
_geom_hbond_site_symmetry_A
O9 H9A O7 0.85 1.89 2.688(13) 155.4 .
O9 H9A O7B 0.85 2.25 3.050(13) 156.4 .
O9 H9B O2 0.85 1.87 2.695(4) 161.8 .
O10 H10A O7B 0.85 2.33 2.978(13) 133.5 .
O10 H10A O5 0.85 2.46 3.261(10) 157.1 .
O10 H10B Cl2 0.85 2.78 3.288(6) 119.9 1_655

loop_
_geom_torsion_atom_site_label_1
_geom_torsion_atom_site_label_2
_geom_torsion_atom_site_label_3
_geom_torsion_atom_site_label_4
_geom_torsion
_geom_torsion_site_symmetry_1
_geom_torsion_site_symmetry_2
_geom_torsion_site_symmetry_3
_geom_torsion_site_symmetry_4
C7 C2 C3 C4 0.0 . . . .
C1 C2 C3 C4 -175.7(9) . . . .
C7 C2 C3 Cl1 177.9(6) . . . .
C1 C2 C3 Cl1 2.3(7) . . . .
C2 C3 C4 C5 0.0 . . . .
Cl1 C3 C4 C5 -178.0(6) . . . .
C3 C4 C5 C6 0.0 . . . .
C4 C5 C6 C7 0.0 . . . .
C5 C6 C7 C2 0.0 . . . .
C3 C2 C7 C6 0.0 . . . .
C1 C2 C7 C6 175.9(8) . . . .
C7B C2B C3B C4B 0.0 . . . .
C1 C2B C3B C4B -173.7(19) . . . .
C7B C2B C3B Cl1B 166.3(13) . . . .
C1 C2B C3B Cl1B -7.4(14) . . . .
C2B C3B C4B C5B 0.0 . . . .
Cl1B C3B C4B C5B -166.0(13) . . . .
C3B C4B C5B C6B 0.0 . . . .
C4B C5B C6B C7B 0.0 . . . .
C5B C6B C7B C2B 0.0 . . . .
C3B C2B C7B C6B 0.0 . . . .
C1 C2B C7B C6B 174.3(17) . . . .
O5B Cd1 O1 C1 42.6(4) . . . .
O9 Cd1 O1 C1 -43.3(4) . . . .
N1 Cd1 O1 C1 155.0(3) . . . .
N2 Cd1 O1 C1 -132.6(4) . . . .
O6 Cd1 O1 C1 79.3(5) . . . .
O3 Cd1 O1 C1 -49.3(9) . . . .
O1 Cd1 O3 C8 -159.3(9) . . . .
O5B Cd1 O3 C8 101.8(14) . . . .
O9 Cd1 O3 C8 -165.6(15) . . . .
N1 Cd1 O3 C8 -2.2(14) . . . .
N2 Cd1 O3 C8 -73.4(14) . . . .
O3B Cd1 O3 C8 41.7(13) . . . .
O6 Cd1 O3 C8 75.1(15) . . . .
O1 Cd1 O3 Cd2 95.9(7) . . . .
O5B Cd1 O3 Cd2 -3.0(3) . . . .
O9 Cd1 O3 Cd2 89.6(3) . . . .
N1 Cd1 O3 Cd2 -107.0(3) . . . .
N2 Cd1 O3 Cd2 -178.3(3) . . . .
O3B Cd1 O3 Cd2 -63.2(17) . . . .
O6 Cd1 O3 Cd2 -29.7(5) . . . .
O4B Cd2 O3 C8 18.7(5) . . . .
O5B Cd2 O3 C8 -145.2(6) . . . .
O5 Cd2 O3 C8 -158.1(6) . . . .
O8B Cd2 O3 C8 76.0(5) . . . .
O3B Cd2 O3 C8 -83.6(18) . . . .
N3 Cd2 O3 C8 -62.5(5) . . . .
O7B Cd2 O3 C8 130.8(6) . . . .
O8 Cd2 O3 C8 91.6(6) . . . .
O7 Cd2 O3 C8 120.7(6) . . . .
O4 Cd2 O3 C8 -2.3(4) . . . .
O4B Cd2 O3 Cd1 166.9(5) . . . .
O5B Cd2 O3 Cd1 3.0(3) . . . .
O5 Cd2 O3 Cd1 -9.9(3) . . . .
O8B Cd2 O3 Cd1 -135.8(3) . . . .
O3B Cd2 O3 Cd1 64.6(16) . . . .
N3 Cd2 O3 Cd1 85.7(3) . . . .
O7B Cd2 O3 Cd1 -81.0(4) . . . .
O8 Cd2 O3 Cd1 -120.2(4) . . . .
O7 Cd2 O3 Cd1 -91.1(5) . . . .
O4 Cd2 O3 Cd1 145.9(5) . . . .
O4B Cd2 O4 C8 -82.0(15) . . . .
O5B Cd2 O4 C8 40.9(6) . . . .
O5 Cd2 O4 C8 35.1(7) . . . .
O8B Cd2 O4 C8 -96.6(5) . . . .
N4 Cd2 O4 C8 174.9(4) . . . .
O3B Cd2 O4 C8 23.4(4) . . . .
N3 Cd2 O4 C8 122.8(5) . . . .
O7B Cd2 O4 C8 -54.3(7) . . . .
O8 Cd2 O4 C8 -102.8(5) . . . .
O7 Cd2 O4 C8 -50.1(6) . . . .
O3 Cd2 O4 C8 2.3(4) . . . .
O4B Cd2 O5 C15 88.4(8) . . . .
O5B Cd2 O5 C15 50.2(10) . . . .
O8B Cd2 O5 C15 -179.0(5) . . . .
N4 Cd2 O5 C15 -82.6(6) . . . .
O3B Cd2 O5 C15 76.2(6) . . . .
N3 Cd2 O5 C15 -11.9(7) . . . .
O7B Cd2 O5 C15 179.7(7) . . . .
O8 Cd2 O5 C15 -156.3(6) . . . .
O7 Cd2 O5 C15 161.2(7) . . . .
O3 Cd2 O5 C15 92.0(7) . . . .
O4 Cd2 O5 C15 67.0(8) . . . .
O1 Cd1 O6 C15 -107.5(6) . . . .
O5B Cd1 O6 C15 16.8(5) . . . .
O9 Cd1 O6 C15 -24.7(7) . . . .
N1 Cd1 O6 C15 141.8(7) . . . .
N2 Cd1 O6 C15 157.2(4) . . . .
O3B Cd1 O6 C15 64.7(7) . . . .
O3 Cd1 O6 C15 55.8(7) . . . .
O4B Cd2 O7 C22 -91.0(8) . . . .
O5B Cd2 O7 C22 147.4(8) . . . .
O5 Cd2 O7 C22 130.1(8) . . . .
O8B Cd2 O7 C22 -28.7(6) . . . .
N4 Cd2 O7 C22 42.3(8) . . . .
O3B Cd2 O7 C22 -147.6(8) . . . .
O7B Cd2 O7 C22 69.7(15) . . . .
O8 Cd2 O7 C22 3.9(6) . . . .
O3 Cd2 O7 C22 -141.0(9) . . . .
O4 Cd2 O7 C22 -99.6(8) . . . .
O4B Cd2 O8 C22 79.5(7) . . . .
O5B Cd2 O8 C22 -51.9(8) . . . .
O5 Cd2 O8 C22 -62.1(7) . . . .
O8B Cd2 O8 C22 70.5(7) . . . .
N4 Cd2 O8 C22 -148.5(8) . . . .
O3B Cd2 O8 C22 32.9(10) . . . .
N3 Cd2 O8 C22 173.9(4) . . . .
O7B Cd2 O8 C22 -29.8(6) . . . .
O7 Cd2 O8 C22 -4.0(6) . . . .
O3 Cd2 O8 C22 31.2(8) . . . .
O4 Cd2 O8 C22 85.2(8) . . . .
O4B Cd2 O3B C8 -2.1(4) . . . .
O5B Cd2 O3B C8 176.7(6) . . . .
O5 Cd2 O3B C8 167.8(5) . . . .
O8B Cd2 O3B C8 42.8(5) . . . .
N4 Cd2 O3B C8 -117.7(6) . . . .
N3 Cd2 O3B C8 -95.4(4) . . . .
O7B Cd2 O3B C8 99.1(5) . . . .
O8 Cd2 O3B C8 58.5(7) . . . .
O7 Cd2 O3B C8 86.9(5) . . . .
O3 Cd2 O3B C8 64.1(15) . . . .
O4 Cd2 O3B C8 -21.1(4) . . . .
O4B Cd2 O3B Cd1 -161.1(5) . . . .
O5B Cd2 O3B Cd1 17.7(3) . . . .
O5 Cd2 O3B Cd1 8.9(3) . . . .
O8B Cd2 O3B Cd1 -116.2(3) . . . .
N4 Cd2 O3B Cd1 83.4(8) . . . .
N3 Cd2 O3B Cd1 105.6(2) . . . .
O7B Cd2 O3B Cd1 -59.9(4) . . . .
O8 Cd2 O3B Cd1 -100.4(5) . . . .
O7 Cd2 O3B Cd1 -72.1(4) . . . .
O3 Cd2 O3B Cd1 -94.8(18) . . . .
O4 Cd2 O3B Cd1 179.9(5) . . . .
O5B Cd1 O3B C8 -153.8(14) . . . .
O9 Cd1 O3B C8 -65.6(13) . . . .
N1 Cd1 O3B C8 95.3(13) . . . .
N2 Cd1 O3B C8 24.1(13) . . . .
O6 Cd1 O3B C8 172.3(13) . . . .
O3 Cd1 O3B C8 -39.6(10) . . . .
O5B Cd1 O3B Cd2 -18.0(3) . . . .
O9 Cd1 O3B Cd2 70.2(2) . . . .
N1 Cd1 O3B Cd2 -128.9(3) . . . .
N2 Cd1 O3B Cd2 159.9(3) . . . .
O6 Cd1 O3B Cd2 -51.9(4) . . . .
O3 Cd1 O3B Cd2 96.2(18) . . . .
O5B Cd2 O4B C8 0.8(7) . . . .
O5 Cd2 O4B C8 -12.4(8) . . . .
O8B Cd2 O4B C8 -130.5(6) . . . .
N4 Cd2 O4B C8 155.7(4) . . . .
O3B Cd2 O4B C8 2.1(4) . . . .
N3 Cd2 O4B C8 89.5(5) . . . .
O7B Cd2 O4B C8 -89.9(6) . . . .
O8 Cd2 O4B C8 -134.6(6) . . . .
O7 Cd2 O4B C8 -83.2(6) . . . .
O3 Cd2 O4B C8 -17.1(5) . . . .
O4 Cd2 O4B C8 65.4(14) . . . .
O1 Cd1 O5B C15 45.3(6) . . . .
O9 Cd1 O5B C15 130.2(5) . . . .
N1 Cd1 O5B C15 -70.9(5) . . . .
N2 Cd1 O5B C15 -145.7(4) . . . .
O3B Cd1 O5B C15 -140.9(6) . . . .
O6 Cd1 O5B C15 -15.6(5) . . . .
O3 Cd1 O5B C15 -156.5(6) . . . .
O1 Cd1 O5B Cd2 -154.7(3) . . . .
O9 Cd1 O5B Cd2 -69.7(3) . . . .
N1 Cd1 O5B Cd2 89.1(3) . . . .
N2 Cd1 O5B Cd2 14.4(8) . . . .
O3B Cd1 O5B Cd2 19.2(3) . . . .
O6 Cd1 O5B Cd2 144.5(6) . . . .
O3 Cd1 O5B Cd2 3.6(4) . . . .
O4B Cd2 O5B C15 136.7(6) . . . .
O5 Cd2 O5B C15 -73.1(12) . . . .
O8B Cd2 O5B C15 -135.9(7) . . . .
N4 Cd2 O5B C15 -23.8(7) . . . .
O3B Cd2 O5B C15 135.5(8) . . . .
N3 Cd2 O5B C15 45.4(7) . . . .
O7B Cd2 O5B C15 -120.4(7) . . . .
O8 Cd2 O5B C15 -104.5(7) . . . .
O7 Cd2 O5B C15 -140.1(7) . . . .
O3 Cd2 O5B C15 151.3(8) . . . .
O4 Cd2 O5B C15 120.6(7) . . . .
O4B Cd2 O5B Cd1 -18.2(5) . . . .
O5 Cd2 O5B Cd1 132.1(15) . . . .
O8B Cd2 O5B Cd1 69.3(5) . . . .
N4 Cd2 O5B Cd1 -178.7(3) . . . .
O3B Cd2 O5B Cd1 -19.4(3) . . . .
N3 Cd2 O5B Cd1 -109.4(3) . . . .
O7B Cd2 O5B Cd1 84.8(4) . . . .
O8 Cd2 O5B Cd1 100.6(4) . . . .
O7 Cd2 O5B Cd1 65.0(4) . . . .
O3 Cd2 O5B Cd1 -3.6(4) . . . .
O4 Cd2 O5B Cd1 -34.2(5) . . . .
O4B Cd2 O7B C22 -48.6(7) . . . .
O5B Cd2 O7B C22 -169.0(6) . . . .
O5 Cd2 O7B C22 176.6(7) . . . .
O8B Cd2 O7B C22 -2.0(5) . . . .
N4 Cd2 O7B C22 86.9(5) . . . .
O3B Cd2 O7B C22 -106.2(6) . . . .
N3 Cd2 O7B C22 133.3(8) . . . .
O8 Cd2 O7B C22 28.6(6) . . . .
O7 Cd2 O7B C22 -68.5(14) . . . .
O3 Cd2 O7B C22 -96.9(6) . . . .
O4 Cd2 O7B C22 -56.4(7) . . . .
O4B Cd2 O8B C22 131.8(6) . . . .
O5B Cd2 O8B C22 20.8(7) . . . .
O5 Cd2 O8B C22 0.4(7) . . . .
N4 Cd2 O8B C22 -95.3(5) . . . .
O3B Cd2 O8B C22 91.9(5) . . . .
N3 Cd2 O8B C22 -161.1(3) . . . .
O7B Cd2 O8B C22 1.9(5) . . . .
O8 Cd2 O8B C22 -58.0(7) . . . .
O7 Cd2 O8B C22 26.4(5) . . . .
O3 Cd2 O8B C22 86.1(5) . . . .
O4 Cd2 O8B C22 136.3(5) . . . .
O1 Cd1 N1 C29 -90.8(4) . . . .
O5B Cd1 N1 C29 25.4(4) . . . .
O9 Cd1 N1 C29 140.8(4) . . . .
N2 Cd1 N1 C29 178.9(4) . . . .
O3B Cd1 N1 C29 86.0(4) . . . .
O6 Cd1 N1 C29 -9.6(4) . . . .
O3 Cd1 N1 C29 97.5(4) . . . .
O1 Cd1 N1 C40 96.2(3) . . . .
O5B Cd1 N1 C40 -147.5(3) . . . .
O9 Cd1 N1 C40 -32.1(4) . . . .
N2 Cd1 N1 C40 5.9(2) . . . .
O3B Cd1 N1 C40 -86.9(3) . . . .
O6 Cd1 N1 C40 177.4(3) . . . .
O3 Cd1 N1 C40 -75.4(3) . . . .
O1 Cd1 N2 C38 70.9(4) . . . .
O5B Cd1 N2 C38 -98.7(6) . . . .
O9 Cd1 N2 C38 -15.1(3) . . . .
N1 Cd1 N2 C38 179.1(4) . . . .
O3B Cd1 N2 C38 -103.1(4) . . . .
O6 Cd1 N2 C38 163.2(5) . . . .
O3 Cd1 N2 C38 -88.3(4) . . . .
O1 Cd1 N2 C39 -113.4(3) . . . .
O5B Cd1 N2 C39 77.0(6) . . . .
O9 Cd1 N2 C39 160.6(3) . . . .
N1 Cd1 N2 C39 -5.2(2) . . . .
O3B Cd1 N2 C39 72.6(3) . . . .
O6 Cd1 N2 C39 -21.0(5) . . . .
O3 Cd1 N2 C39 87.4(3) . . . .
O4B Cd2 N3 C41 -48.0(4) . . . .
O5B Cd2 N3 C41 73.1(4) . . . .
O5 Cd2 N3 C41 89.4(4) . . . .
O8B Cd2 N3 C41 -105.6(4) . . . .
N4 Cd2 N3 C41 179.7(4) . . . .
O3B Cd2 N3 C41 8.3(4) . . . .
O7B Cd2 N3 C41 130.2(11) . . . .
O8 Cd2 N3 C41 -142.0(5) . . . .
O3 Cd2 N3 C41 2.5(4) . . . .
O4 Cd2 N3 C41 -41.2(4) . . . .
O4B Cd2 N3 C52 130.1(3) . . . .
O5B Cd2 N3 C52 -108.9(3) . . . .
O5 Cd2 N3 C52 -92.5(3) . . . .
O8B Cd2 N3 C52 72.4(4) . . . .
N4 Cd2 N3 C52 -2.3(2) . . . .
O3B Cd2 N3 C52 -173.6(3) . . . .
O7B Cd2 N3 C52 -51.8(12) . . . .
O8 Cd2 N3 C52 36.0(5) . . . .
O3 Cd2 N3 C52 -179.4(3) . . . .
O4 Cd2 N3 C52 136.8(3) . . . .
O4B Cd2 N4 C50 105.3(5) . . . .
O5B Cd2 N4 C50 -96.7(4) . . . .
O5 Cd2 N4 C50 -82.8(4) . . . .
O8B Cd2 N4 C50 43.5(4) . . . .
O3B Cd2 N4 C50 -155.2(8) . . . .
N3 Cd2 N4 C50 -178.8(4) . . . .
O7B Cd2 N4 C50 -11.7(5) . . . .
O8 Cd2 N4 C50 27.9(5) . . . .
O7 Cd2 N4 C50 -2.6(5) . . . .
O4 Cd2 N4 C50 126.4(4) . . . .
O4B Cd2 N4 C51 -73.9(4) . . . .
O5B Cd2 N4 C51 84.1(3) . . . .
O5 Cd2 N4 C51 98.0(3) . . . .
O8B Cd2 N4 C51 -135.7(3) . . . .
O3B Cd2 N4 C51 25.6(8) . . . .
N3 Cd2 N4 C51 1.9(3) . . . .
O7B Cd2 N4 C51 169.0(4) . . . .
O8 Cd2 N4 C51 -151.3(4) . . . .
O7 Cd2 N4 C51 178.2(4) . . . .
O4 Cd2 N4 C51 -52.8(4) . . . .
Cd1 O1 C1 O2 35.6(6) . . . .
Cd1 O1 C1 C2 -145.3(5) . . . .
Cd1 O1 C1 C2B -137.6(9) . . . .
C3 C2 C1 O1 124.0(5) . . . .
C7 C2 C1 O1 -51.8(7) . . . .
C3 C2 C1 O2 -56.8(8) . . . .
C7 C2 C1 O2 127.4(5) . . . .
C3 C2 C1 C2B 31(10) . . . .
C7 C2 C1 C2B -145(11) . . . .
C3B C2B C1 O1 -64.4(15) . . . .
C7B C2B C1 O1 121.7(8) . . . .
C3B C2B C1 O2 121.9(11) . . . .
C7B C2B C1 O2 -52.1(13) . . . .
C3B C2B C1 C2 26(9) . . . .
C7B C2B C1 C2 -148(11) . . . .
Cd1 O3 C8 O4 -102.6(15) . . . .
Cd2 O3 C8 O4 5.4(10) . . . .
Cd1 O3 C8 O4B -135.7(12) . . . .
Cd2 O3 C8 O4B -27.8(7) . . . .
Cd1 O3 C8 O3B -39.1(11) . . . .
Cd2 O3 C8 O3B 68.8(17) . . . .
Cd1 O3 C8 C9 78.7(14) . . . .
Cd2 O3 C8 C9 -173.3(3) . . . .
Cd2 O4 C8 O3 -5.2(10) . . . .
Cd2 O4 C8 O4B 57.6(12) . . . .
Cd2 O4 C8 O3B -36.8(7) . . . .
Cd2 O4 C8 C9 173.4(4) . . . .
Cd2 O4B C8 O3 31.5(8) . . . .
Cd2 O4B C8 O4 -104.3(14) . . . .
Cd2 O4B C8 O3B -3.4(7) . . . .
Cd2 O4B C8 C9 172.1(4) . . . .
Cd2 O3B C8 O3 -93.7(18) . . . .
Cd1 O3B C8 O3 45.1(12) . . . .
Cd2 O3B C8 O4 41.0(7) . . . .
Cd1 O3B C8 O4 179.8(11) . . . .
Cd2 O3B C8 O4B 3.3(7) . . . .
Cd1 O3B C8 O4B 142.0(12) . . . .
Cd2 O3B C8 C9 -172.3(4) . . . .
Cd1 O3B C8 C9 -33.6(15) . . . .
O3 C8 C9 C10 -127.4(7) . . . .
O4 C8 C9 C10 53.6(7) . . . .
O4B C8 C9 C10 91.9(8) . . . .
O3B C8 C9 C10 -93.0(7) . . . .
O3 C8 C9 C14 55.8(7) . . . .
O4 C8 C9 C14 -123.2(6) . . . .
O4B C8 C9 C14 -84.8(7) . . . .
O3B C8 C9 C14 90.2(7) . . . .
C14 C9 C10 C11 -3.3(8) . . . .
C8 C9 C10 C11 180.0(5) . . . .
C14 C9 C10 Cl2 177.4(3) . . . .
C8 C9 C10 Cl2 0.7(6) . . . .
C9 C10 C11 C12 3.1(9) . . . .
Cl2 C10 C11 C12 -177.6(5) . . . .
C10 C11 C12 C13 -1.5(11) . . . .
C11 C12 C13 C14 0.3(12) . . . .
C12 C13 C14 C9 -0.3(9) . . . .
C10 C9 C14 C13 1.8(7) . . . .
C8 C9 C14 C13 178.7(4) . . . .
Cd1 O6 C15 O5B -21.6(7) . . . .
Cd1 O6 C15 O5 -5.0(10) . . . .
Cd1 O6 C15 O6B 108(2) . . . .
Cd1 O6 C15 C16B -177.8(10) . . . .
Cd1 O6 C15 C16 -172.2(4) . . . .
Cd1 O5B C15 O6 24.5(8) . . . .
Cd2 O5B C15 O6 -131.4(8) . . . .
Cd1 O5B C15 O5 -131.1(15) . . . .
Cd2 O5B C15 O5 73.1(12) . . . .
Cd1 O5B C15 O6B -0.3(8) . . . .
Cd2 O5B C15 O6B -156.2(7) . . . .
Cd1 O5B C15 C16B -176.6(8) . . . .
Cd2 O5B C15 C16B 27.6(12) . . . .
Cd1 O5B C15 C16 169.1(5) . . . .
Cd2 O5B C15 C16 13.3(11) . . . .
Cd2 O5 C15 O6 -88.0(10) . . . .
Cd2 O5 C15 O5B -56.9(11) . . . .
Cd2 O5 C15 O6B -126.1(8) . . . .
Cd2 O5 C15 C16B 86.7(9) . . . .
Cd2 O5 C15 C16 80.2(7) . . . .
O6 C15 C16 C17 -151.3(7) . . . .
O5B C15 C16 C17 70.4(9) . . . .
O5 C15 C16 C17 39.6(7) . . . .
O6B C15 C16 C17 -119.9(7) . . . .
C16B C15 C16 C17 11(4) . . . .
O6 C15 C16 C21 29.7(9) . . . .
O5B C15 C16 C21 -108.6(7) . . . .
O5 C15 C16 C21 -139.4(5) . . . .
O6B C15 C16 C21 61.1(7) . . . .
C16B C15 C16 C21 -168(4) . . . .
C21 C16 C17 C18 0.0 . . . .
C15 C16 C17 C18 -179.0(7) . . . .
C21 C16 C17 Cl3 -176.0(5) . . . .
C15 C16 C17 Cl3 5.0(6) . . . .
C16 C17 C18 C19 0.0 . . . .
Cl3 C17 C18 C19 176.3(5) . . . .
C17 C18 C19 C20 0.0 . . . .
C18 C19 C20 C21 0.0 . . . .
C19 C20 C21 C16 0.0 . . . .
C17 C16 C21 C20 0.0 . . . .
C15 C16 C21 C20 179.0(7) . . . .
O6 C15 C16B C17B 31.6(17) . . . .
O5B C15 C16B C17B -119.1(10) . . . .
O5 C15 C16B C17B -142.6(9) . . . .
O6B C15 C16B C17B 64.8(13) . . . .
C16 C15 C16B C17B 11(3) . . . .
O6 C15 C16B C21B -150.1(9) . . . .
O5B C15 C16B C21B 59.2(12) . . . .
O5 C15 C16B C21B 35.7(9) . . . .
O6B C15 C16B C21B -116.9(9) . . . .
C16 C15 C16B C21B -171(5) . . . .
C21B C16B C17B C18B 0.0 . . . .
C15 C16B C17B C18B 178.3(14) . . . .
C21B C16B C17B Cl3B 179.5(10) . . . .
C15 C16B C17B Cl3B -2.2(12) . . . .
C16B C17B C18B C19B 0.0 . . . .
Cl3B C17B C18B C19B -179.6(10) . . . .
C17B C18B C19B C20B 0.0 . . . .
C18B C19B C20B C21B 0.0 . . . .
C19B C20B C21B C16B 0.0 . . . .
C17B C16B C21B C20B 0.0 . . . .
C15 C16B C21B C20B -178.4(13) . . . .
Cd2 O8 C22 O7 8.1(12) . . . .
Cd2 O8 C22 O7B 45.1(7) . . . .
Cd2 O8 C22 O8B -73.0(5) . . . .
Cd2 O8 C22 C23 177.6(4) . . . .
Cd2 O7 C22 O8 -7.8(12) . . . .
Cd2 O7 C22 O7B -71.5(14) . . . .
Cd2 O7 C22 O8B 43.4(7) . . . .
Cd2 O7 C22 C23 -177.4(4) . . . .
Cd2 O7B C22 O8 -46.1(7) . . . .
Cd2 O7B C22 O7 86.2(14) . . . .
Cd2 O7B C22 O8B 3.4(8) . . . .
Cd2 O7B C22 C23 -177.0(4) . . . .
Cd2 O8B C22 O8 77.0(7) . . . .
Cd2 O8B C22 O7 -46.4(9) . . . .
Cd2 O8B C22 O7B -3.4(8) . . . .
Cd2 O8B C22 C23 177.0(4) . . . .
O8 C22 C23 C24 37.6(10) . . . .
O7 C22 C23 C24 -151.8(9) . . . .
O7B C22 C23 C24 161.6(7) . . . .
O8B C22 C23 C24 -18.9(8) . . . .
O8 C22 C23 C28 -141.8(8) . . . .
O7 C22 C23 C28 28.7(10) . . . .
O7B C22 C23 C28 -17.9(9) . . . .
O8B C22 C23 C28 161.7(6) . . . .
C28 C23 C24 C25 -0.4(6) . . . .
C22 C23 C24 C25 -179.8(4) . . . .
C28 C23 C24 Cl4 -180.0(3) . . . .
C22 C23 C24 Cl4 0.6(6) . . . .
C23 C24 C25 C26 0.8(7) . . . .
Cl4 C24 C25 C26 -179.6(4) . . . .
C24 C25 C26 C27 -0.6(7) . . . .
C25 C26 C27 C28 0.1(8) . . . .
C26 C27 C28 C23 0.4(8) . . . .
C24 C23 C28 C27 -0.2(7) . . . .
C22 C23 C28 C27 179.2(4) . . . .
C40 N1 C29 C30 1.4(7) . . . .
Cd1 N1 C29 C30 -171.4(4) . . . .
N1 C29 C30 C31 -1.9(9) . . . .
C29 C30 C31 C32 0.6(9) . . . .
C30 C31 C32 C40 0.9(8) . . . .
C30 C31 C32 C33 -178.5(5) . . . .
C31 C32 C33 C34 -178.7(5) . . . .
C40 C32 C33 C34 1.9(8) . . . .
C32 C33 C34 C35 -0.6(8) . . . .
C33 C34 C35 C36 178.2(5) . . . .
C33 C34 C35 C39 -0.7(7) . . . .
C39 C35 C36 C37 -1.8(7) . . . .
C34 C35 C36 C37 179.3(5) . . . .
C35 C36 C37 C38 1.1(8) . . . .
C39 N2 C38 C37 -1.6(6) . . . .
Cd1 N2 C38 C37 174.0(3) . . . .
C36 C37 C38 N2 0.7(8) . . . .
C38 N2 C39 C35 0.9(6) . . . .
Cd1 N2 C39 C35 -175.2(3) . . . .
C38 N2 C39 C40 -179.9(4) . . . .
Cd1 N2 C39 C40 4.0(4) . . . .
C36 C35 C39 N2 0.8(6) . . . .
C34 C35 C39 N2 179.8(4) . . . .
C36 C35 C39 C40 -178.4(4) . . . .
C34 C35 C39 C40 0.6(6) . . . .
C29 N1 C40 C32 0.2(6) . . . .
Cd1 N1 C40 C32 173.7(3) . . . .
C29 N1 C40 C39 -179.7(4) . . . .
Cd1 N1 C40 C39 -6.2(4) . . . .
C31 C32 C40 N1 -1.3(6) . . . .
C33 C32 C40 N1 178.1(4) . . . .
C31 C32 C40 C39 178.6(4) . . . .
C33 C32 C40 C39 -2.0(6) . . . .
N2 C39 C40 N1 1.5(5) . . . .
C35 C39 C40 N1 -179.3(3) . . . .
N2 C39 C40 C32 -178.5(3) . . . .
C35 C39 C40 C32 0.8(6) . . . .
C52 N3 C41 C42 -1.0(7) . . . .
Cd2 N3 C41 C42 177.0(4) . . . .
N3 C41 C42 C43 0.5(8) . . . .
C41 C42 C43 C44 -0.2(9) . . . .
C42 C43 C44 C52 0.3(8) . . . .
C42 C43 C44 C45 -178.7(5) . . . .
C52 C44 C45 C46 3.5(8) . . . .
C43 C44 C45 C46 -177.5(6) . . . .
C44 C45 C46 C47 -3.6(9) . . . .
C45 C46 C47 C48 -178.6(6) . . . .
C45 C46 C47 C51 1.5(8) . . . .
C51 C47 C48 C49 0.2(9) . . . .
C46 C47 C48 C49 -179.7(6) . . . .
C47 C48 C49 C50 -1.7(11) . . . .
C51 N4 C50 C49 -0.4(7) . . . .
Cd2 N4 C50 C49 -179.6(4) . . . .
C48 C49 C50 N4 1.8(10) . . . .
C50 N4 C51 C47 -1.2(6) . . . .
Cd2 N4 C51 C47 178.1(3) . . . .
C50 N4 C51 C52 179.3(4) . . . .
Cd2 N4 C51 C52 -1.4(4) . . . .
C48 C47 C51 N4 1.2(6) . . . .
C46 C47 C51 N4 -178.8(4) . . . .
C48 C47 C51 C52 -179.3(4) . . . .
C46 C47 C51 C52 0.7(6) . . . .
C41 N3 C52 C44 1.1(6) . . . .
Cd2 N3 C52 C44 -177.1(3) . . . .
C41 N3 C52 C51 -179.3(4) . . . .
Cd2 N3 C52 C51 2.5(4) . . . .
C43 C44 C52 N3 -0.8(6) . . . .
C45 C44 C52 N3 178.3(4) . . . .
C43 C44 C52 C51 179.6(4) . . . .
C45 C44 C52 C51 -1.3(6) . . . .
N4 C51 C52 N3 -0.8(5) . . . .
C47 C51 C52 N3 179.7(4) . . . .
N4 C51 C52 C44 178.8(4) . . . .
C47 C51 C52 C44 -0.7(6) . . . .
